data_1575053
loop_
_publ_author_name
'Trivi\~no-Rojas, Maida Katherine'
'Jim\'enez-Lopez, Santiago Jos\'e'
'D&#x2019;Vries, Richard'
'Arag\'on-Muriel, Alberto'
'Polo-Cer\'on, Dorian'

_publ_section_title
;
 In Vitro Antibacterial Activities and Calf Thymus DNA--Bovine Serum
 Albumin Interactions of Tridentate NNO Hydrazone Schiff Base--Metal
 Complexes
;
_journal_issue 7
_journal_name_full Inorganics
_journal_page_first 213
_journal_paper_doi 10.3390/inorganics13070213
_journal_volume 13
_journal_year 2025
_chemical_formula_moiety 'C12 H10 Br N3 O'
_chemical_formula_sum 'C12 H10 Br N3 O'
_chemical_formula_weight 292.13
_space_group_crystal_system orthorhombic
_space_group_IT_number 61
_space_group_name_Hall '-P 2ac 2ab'
_space_group_name_H-M_alt 'P b c a'
_atom_sites_solution_hydrogens geom
_audit_creation_method SHELXL-2014/7
_cell_angle_alpha 90
_cell_angle_beta 90
_cell_angle_gamma 90
_cell_formula_units_Z 8
_cell_length_a 5.75640(10)
_cell_length_b 12.4294(4)
_cell_length_c 32.2384(10)
_cell_measurement_reflns_used 15124
_cell_measurement_temperature 293(2)
_cell_measurement_theta_max 26.37
_cell_measurement_theta_min 2.91
_cell_measurement_wavelength 0.71073
_cell_volume 2306.61(11)
_computing_cell_refinement 'HKL Scalepack (Otwinowski & Minor 1997)'
_computing_data_collection 'Collect (Bruker AXS BV, 1997-2004)'
_computing_data_reduction 'HKL Denzo and Scalepack (Otwinowski & Minor 1997)'
_computing_molecular_graphics 'Ortep for Windows (Farrugia, 2012)'
_computing_publication_material 'WinGX publication routines (Farrugia, 2012)'
_computing_structure_refinement 'SHELXL-2014/7 (Sheldrick, 2014)'
_diffrn_ambient_temperature 293(2)
_diffrn_detector 'CCD plate'
_diffrn_detector_area_resol_mean 9
_diffrn_measured_fraction_theta_full 0.994
_diffrn_measured_fraction_theta_max 0.995
_diffrn_measurement_device '95mm CCD camera on \k-goniostat'
_diffrn_measurement_device_type KappaCCD
_diffrn_measurement_method 'CCD rotation images, thick slices'
_diffrn_radiation_monochromator 'horizonally mounted graphite crystal'
_diffrn_radiation_probe x-ray
_diffrn_radiation_type MoK\a
_diffrn_radiation_wavelength 0.71073
_diffrn_reflns_av_R_equivalents 0.1017
_diffrn_reflns_av_unetI/netI 0.0625
_diffrn_reflns_Laue_measured_fraction_full 0.994
_diffrn_reflns_Laue_measured_fraction_max 0.995
_diffrn_reflns_limit_h_max 7
_diffrn_reflns_limit_h_min -7
_diffrn_reflns_limit_k_max 15
_diffrn_reflns_limit_k_min -15
_diffrn_reflns_limit_l_max 40
_diffrn_reflns_limit_l_min -40
_diffrn_reflns_number 18864
_diffrn_reflns_point_group_measured_fraction_full 0.994
_diffrn_reflns_point_group_measured_fraction_max 0.995
_diffrn_reflns_theta_full 25.242
_diffrn_reflns_theta_max 26.385
_diffrn_reflns_theta_min 3.278
_diffrn_source 'Enraf Nonius FR590'
_exptl_absorpt_coefficient_mu 3.550
_exptl_absorpt_correction_T_max 0.2693
_exptl_absorpt_correction_T_min 0.1651
_exptl_absorpt_correction_type multi-scan
_exptl_absorpt_process_details
;
[c.f. r.h. blessing, acta cryst. (1995), a51, 33-38]
;
_exptl_crystal_colour colourless
_exptl_crystal_density_diffrn 1.683
_exptl_crystal_description prism
_exptl_crystal_F_000 1168
_exptl_crystal_size_max 0.500
_exptl_crystal_size_mid 0.300
_exptl_crystal_size_min 0.100
_refine_diff_density_max 0.483
_refine_diff_density_min -0.450
_refine_diff_density_rms 0.078
_refine_ls_extinction_method none
_refine_ls_goodness_of_fit_ref 0.956
_refine_ls_hydrogen_treatment constr
_refine_ls_matrix_type full
_refine_ls_number_parameters 155
_refine_ls_number_reflns 2345
_refine_ls_number_restraints 0
_refine_ls_restrained_S_all 0.956
_refine_ls_R_factor_all 0.1001
_refine_ls_R_factor_gt 0.0476
_refine_ls_shift/su_max 0.001
_refine_ls_shift/su_mean 0.000
_refine_ls_structure_factor_coef Fsqd
_refine_ls_weighting_details 'w=1/[\s^2^(Fo^2^)+(0.0751P)^2^] where P=(Fo^2^+2Fc^2^)/3'
_refine_ls_weighting_scheme calc
_refine_ls_wR_factor_gt 0.1103
_refine_ls_wR_factor_ref 0.1342
_reflns_Friedel_coverage 0.000
_reflns_number_gt 1364
_reflns_number_total 2345
_reflns_threshold_expression 'I > 2\s(I)'
_cod_data_source_file Bromehydrazone.cif
_cod_data_source_block Bromehydrazone
_cod_database_code 1575053
_shelx_shelxl_version_number 2014/7
_shelx_space_group_comment
;
The symmetry employed for this shelxl refinement is uniquely defined
by the following loop, which should always be used as a source of
symmetry information in preference to the above space-group names.
They are only intended as comments.
;
_shelx_estimated_absorpt_t_min 0.214
_shelx_estimated_absorpt_t_max 0.664

loop_
_space_group_symop_operation_xyz
'x, y, z'
'-x+1/2, -y, z+1/2'
'x+1/2, -y+1/2, -z'
'-x, y+1/2, -z+1/2'
'-x, -y, -z'
'x-1/2, y, -z-1/2'
'-x-1/2, y-1/2, z'
'x, -y-1/2, z-1/2'

loop_
_atom_site_label
_atom_site_type_symbol
_atom_site_fract_x
_atom_site_fract_y
_atom_site_fract_z
_atom_site_U_iso_or_equiv
_atom_site_adp_type
_atom_site_occupancy
_atom_site_site_symmetry_order
_atom_site_calc_flag
_atom_site_refinement_flags_posn
_atom_site_refinement_flags_adp
_atom_site_refinement_flags_occupancy
_atom_site_disorder_assembly
_atom_site_disorder_group
C1 C 0.9542(7) 0.5215(3) 0.19314(14) 0.0467(10) Uani 1 1 d . . . . .
C2 C 1.0024(8) 0.4183(4) 0.20646(14) 0.0557(12) Uani 1 1 d . . . . .
H2A H 1.1261 0.4032 0.2241 0.067 Uiso 1 1 calc R U . . .
C3 C 0.8551(8) 0.3389(4) 0.19194(16) 0.0595(13) Uani 1 1 d . . . . .
H3 H 0.8786 0.2680 0.2001 0.071 Uiso 1 1 calc R U . . .
C4 C 0.6750(7) 0.3631(3) 0.16570(15) 0.0503(11) Uani 1 1 d . . . . .
H4 H 0.5764 0.3099 0.1556 0.060 Uiso 1 1 calc R U . . .
C5 C 0.6462(6) 0.4716(3) 0.15481(13) 0.0428(10) Uani 1 1 d . . . . .
C6 C 0.1661(6) 0.4690(3) 0.08652(13) 0.0422(10) Uani 1 1 d . . . . .
H6 H 0.1663 0.5414 0.0793 0.051 Uiso 1 1 calc R U . . .
C7 C -0.0075(6) 0.3983(3) 0.06856(12) 0.0378(9) Uani 1 1 d . . . . .
C8 C -0.0251(6) 0.2888(3) 0.07960(12) 0.0413(9) Uani 1 1 d . . . . .
C9 C -0.2044(8) 0.2271(3) 0.06428(15) 0.0544(11) Uani 1 1 d . . . . .
H9 H -0.2195 0.1561 0.0730 0.065 Uiso 1 1 calc R U . . .
C10 C -0.3610(7) 0.2680(3) 0.03647(14) 0.0519(12) Uani 1 1 d . . . . .
H10 H -0.4792 0.2247 0.0260 0.062 Uiso 1 1 calc R U . . .
C11 C -0.3420(7) 0.3741(3) 0.02401(15) 0.0518(11) Uani 1 1 d . . . . .
H11 H -0.4462 0.4025 0.0049 0.062 Uiso 1 1 calc R U . . .
C12 C -0.1681(6) 0.4375(3) 0.04016(13) 0.0448(10) Uani 1 1 d . . . . .
H12 H -0.1577 0.5089 0.0318 0.054 Uiso 1 1 calc R U . . .
Br1 Br 1.15556(7) 0.63439(4) 0.21122(2) 0.0640(2) Uani 1 1 d . . . . .
O1 O 0.1276(5) 0.2417(2) 0.10593(10) 0.0573(8) Uani 1 1 d . . . . .
H1 H 0.2165 0.2873 0.1152 0.086 Uiso 1 1 calc R U . . .
N1 N 0.7849(6) 0.5510(2) 0.16822(10) 0.0450(8) Uani 1 1 d . . . . .
N2 N 0.4716(5) 0.5054(2) 0.12856(11) 0.0485(9) Uani 1 1 d . . . . .
H2 H 0.4593 0.5725 0.1225 0.058 Uiso 1 1 calc R U . . .
N3 N 0.3197(5) 0.4342(2) 0.11222(11) 0.0402(8) Uani 1 1 d . . . . .

loop_
_atom_site_aniso_label
_atom_site_aniso_U_11
_atom_site_aniso_U_22
_atom_site_aniso_U_33
_atom_site_aniso_U_23
_atom_site_aniso_U_13
_atom_site_aniso_U_12
C1 0.041(2) 0.052(3) 0.047(3) -0.003(2) 0.009(2) 0.0001(19)
C2 0.055(3) 0.055(3) 0.057(3) 0.006(2) -0.008(2) 0.007(2)
C3 0.069(3) 0.050(3) 0.060(3) 0.010(2) 0.002(3) 0.008(2)
C4 0.061(3) 0.036(2) 0.055(3) -0.001(2) 0.000(2) 0.0003(19)
C5 0.049(2) 0.036(2) 0.043(3) -0.0053(19) 0.005(2) 0.0011(18)
C6 0.050(3) 0.0277(19) 0.049(3) -0.0021(18) 0.001(2) -0.0023(17)
C7 0.042(2) 0.0301(19) 0.041(2) -0.0018(18) 0.0009(19) 0.0018(16)
C8 0.045(2) 0.036(2) 0.043(2) -0.0021(18) -0.0029(19) -0.0003(18)
C9 0.063(3) 0.036(2) 0.064(3) 0.002(2) -0.005(3) -0.008(2)
C10 0.049(3) 0.049(3) 0.058(3) -0.011(2) -0.009(2) -0.0046(19)
C11 0.051(2) 0.049(3) 0.055(3) -0.004(2) -0.013(2) 0.006(2)
C12 0.052(3) 0.033(2) 0.050(3) -0.0011(19) 0.000(2) 0.0069(18)
Br1 0.0498(3) 0.0701(4) 0.0721(4) -0.0043(3) -0.0070(2) -0.0113(2)
O1 0.063(2) 0.0353(15) 0.074(2) 0.0076(15) -0.0215(16) -0.0035(13)
N1 0.0446(19) 0.043(2) 0.048(2) -0.0009(17) 0.0015(17) -0.0019(16)
N2 0.052(2) 0.0311(16) 0.062(3) 0.0000(17) -0.0096(18) -0.0024(15)
N3 0.0403(18) 0.0332(17) 0.047(2) -0.0045(16) -0.0016(17) -0.0031(14)

loop_
_atom_type_symbol
_atom_type_description
_atom_type_scat_dispersion_real
_atom_type_scat_dispersion_imag
_atom_type_scat_source
C C 0.0033 0.0016 'International Tables Vol C Tables 4.2.6.8 and 6.1.1.4'
H H 0.0000 0.0000 'International Tables Vol C Tables 4.2.6.8 and 6.1.1.4'
Br Br -0.2901 2.4595 'International Tables Vol C Tables 4.2.6.8 and 6.1.1.4'
O O 0.0106 0.0060 'International Tables Vol C Tables 4.2.6.8 and 6.1.1.4'
N N 0.0061 0.0033 'International Tables Vol C Tables 4.2.6.8 and 6.1.1.4'

loop_
_geom_angle_atom_site_label_1
_geom_angle_atom_site_label_2
_geom_angle_atom_site_label_3
_geom_angle
_geom_angle_site_symmetry_1
_geom_angle_site_symmetry_3
_geom_angle_publ_flag
N1 C1 C2 126.7(4) . . ?
N1 C1 Br1 115.6(3) . . ?
C2 C1 Br1 117.7(3) . . ?
C3 C2 C1 115.8(4) . . ?
C3 C2 H2A 122.1 . . ?
C1 C2 H2A 122.1 . . ?
C4 C3 C2 121.1(4) . . ?
C4 C3 H3 119.5 . . ?
C2 C3 H3 119.5 . . ?
C3 C4 C5 117.0(4) . . ?
C3 C4 H4 121.5 . . ?
C5 C4 H4 121.5 . . ?
N1 C5 N2 114.1(3) . . ?
N1 C5 C4 123.8(4) . . ?
N2 C5 C4 122.1(4) . . ?
N3 C6 C7 121.8(3) . . ?
N3 C6 H6 119.1 . . ?
C7 C6 H6 119.1 . . ?
C12 C7 C8 117.2(3) . . ?
C12 C7 C6 120.6(3) . . ?
C8 C7 C6 122.2(3) . . ?
O1 C8 C9 118.1(3) . . ?
O1 C8 C7 121.9(3) . . ?
C9 C8 C7 120.0(4) . . ?
C10 C9 C8 121.4(4) . . ?
C10 C9 H9 119.3 . . ?
C8 C9 H9 119.3 . . ?
C9 C10 C11 119.5(4) . . ?
C9 C10 H10 120.3 . . ?
C11 C10 H10 120.3 . . ?
C12 C11 C10 119.6(4) . . ?
C12 C11 H11 120.2 . . ?
C10 C11 H11 120.2 . . ?
C11 C12 C7 122.2(4) . . ?
C11 C12 H12 118.9 . . ?
C7 C12 H12 118.9 . . ?
C8 O1 H1 109.5 . . ?
C1 N1 C5 115.7(3) . . ?
N3 N2 C5 120.8(3) . . ?
N3 N2 H2 119.6 . . ?
C5 N2 H2 119.6 . . ?
C6 N3 N2 118.4(3) . . ?

loop_
_geom_bond_atom_site_label_1
_geom_bond_atom_site_label_2
_geom_bond_distance
_geom_bond_site_symmetry_2
_geom_bond_publ_flag
C1 N1 1.315(5) . ?
C1 C2 1.381(6) . ?
C1 Br1 1.911(4) . ?
C2 C3 1.383(6) . ?
C2 H2A 0.9300 . ?
C3 C4 1.371(6) . ?
C3 H3 0.9300 . ?
C4 C5 1.404(5) . ?
C4 H4 0.9300 . ?
C5 N1 1.341(5) . ?
C5 N2 1.379(5) . ?
C6 N3 1.287(5) . ?
C6 C7 1.451(5) . ?
C6 H6 0.9300 . ?
C7 C12 1.389(5) . ?
C7 C8 1.411(5) . ?
C8 O1 1.355(4) . ?
C8 C9 1.377(5) . ?
C9 C10 1.369(5) . ?
C9 H9 0.9300 . ?
C10 C11 1.383(5) . ?
C10 H10 0.9300 . ?
C11 C12 1.376(5) . ?
C11 H11 0.9300 . ?
C12 H12 0.9300 . ?
O1 H1 0.8200 . ?
N2 N3 1.351(4) . ?
N2 H2 0.8600 . ?
